data_2203760
loop_
_publ_author_name
'Zhen-Feng Chen'
'Jian Zhou'
'Hong Liang'
'Yu-Hui Tan'
'Yong Zhang'

_publ_section_title
;Bis{3-[(<i>E</i>)-2-(aminocarbonyl)hydrazonomethyl]pyridine-\k<i>N</i>}tetraaquacobalt(II)
 diacetate
;
_journal_issue 6
_journal_name_full 'Acta Crystallographica Section E'
_journal_page_first m802
_journal_page_last m804
_journal_paper_doi 10.1107/S1600536804011420
_journal_volume 60
_journal_year 2004
_chemical_formula_iupac '[Co (C14 H16 N8 O2)2 (H2 O)4] (C2 H3 O2)2'
_chemical_formula_moiety 'C14 H24 Co N8 O6 2+, 2C2 H3 O2 1-'
_chemical_formula_sum 'C18 H30 Co N8 O10'
_chemical_formula_weight 577.43
_chemical_name_systematic ?
_space_group_IT_number 2
_symmetry_cell_setting triclinic
_symmetry_space_group_name_Hall '-P 1'
_symmetry_space_group_name_H-M 'P -1'
_atom_sites_solution_hydrogens geom
_atom_sites_solution_primary direct
_atom_sites_solution_secondary difmap
_audit_creation_method SHELXL-97
_cell_angle_alpha 65.788(11)
_cell_angle_beta 69.511(12)
_cell_angle_gamma 81.816(14)
_cell_formula_units_Z 1
_cell_length_a 7.8694(13)
_cell_length_b 8.8660(13)
_cell_length_c 10.2643(11)
_cell_measurement_reflns_used 3096
_cell_measurement_temperature 193(2)
_cell_measurement_theta_max 27.5
_cell_measurement_theta_min 3.7
_cell_volume 611.83(17)
_computing_cell_refinement 'CrystalClear (Rigaku, 1999)'
_computing_data_collection 'CrystalClear (Rigaku, 1999)'
_computing_data_reduction 'CrystalStructure (Rigaku/MSC, 2000)'
_computing_molecular_graphics 'SHELXTL (Siemens, 1994)'
_computing_publication_material SHELXTL
_computing_structure_refinement 'SHELXL97 (Sheldrick, 1997)'
_computing_structure_solution 'SHELXS97 (Sheldrick, 1997)'
_diffrn_ambient_temperature 193(2)
_diffrn_detector_area_resol_mean 7.31
_diffrn_measured_fraction_theta_full 0.969
_diffrn_measured_fraction_theta_max 0.969
_diffrn_measurement_device_type 'Rigaku Mercury CCD'
_diffrn_measurement_method \w
_diffrn_radiation_monochromator graphite
_diffrn_radiation_source 'fine-focus sealed tube'
_diffrn_radiation_type MoK\a
_diffrn_radiation_wavelength 0.71070
_diffrn_reflns_av_R_equivalents 0.0211
_diffrn_reflns_av_sigmaI/netI 0.0222
_diffrn_reflns_limit_h_max 9
_diffrn_reflns_limit_h_min -10
_diffrn_reflns_limit_k_max 11
_diffrn_reflns_limit_k_min -10
_diffrn_reflns_limit_l_max 13
_diffrn_reflns_limit_l_min -13
_diffrn_reflns_number 6754
_diffrn_reflns_theta_full 27.48
_diffrn_reflns_theta_max 27.48
_diffrn_reflns_theta_min 3.74
_diffrn_standards_decay_% 0
_diffrn_standards_interval_count 0
_diffrn_standards_interval_time 0
_diffrn_standards_number 0
_exptl_absorpt_coefficient_mu 0.771
_exptl_absorpt_correction_T_max 0.861
_exptl_absorpt_correction_T_min 0.655
_exptl_absorpt_correction_type multi-scan
_exptl_absorpt_process_details '(Jacobson, 1998)'
_exptl_crystal_colour gold
_exptl_crystal_density_diffrn 1.567
_exptl_crystal_density_method 'not measured'
_exptl_crystal_description block
_exptl_crystal_F_000 301
_exptl_crystal_size_max 0.60
_exptl_crystal_size_mid 0.37
_exptl_crystal_size_min 0.20
_refine_diff_density_max 0.288
_refine_diff_density_min -0.365
_refine_ls_extinction_method none
_refine_ls_goodness_of_fit_ref 1.082
_refine_ls_hydrogen_treatment mixed
_refine_ls_matrix_type full
_refine_ls_number_parameters 198
_refine_ls_number_reflns 2723
_refine_ls_number_restraints 0
_refine_ls_restrained_S_all 1.082
_refine_ls_R_factor_all 0.0297
_refine_ls_R_factor_gt 0.0279
_refine_ls_shift/su_max 0.000
_refine_ls_shift/su_mean 0.000
_refine_ls_structure_factor_coef Fsqd
_refine_ls_weighting_details 'calc w = 1/[\s^2^(Fo^2^)+(0.0279P)^2^+0.3346P] where P = (Fo^2^+2Fc^2^)/3'
_refine_ls_weighting_scheme calc
_refine_ls_wR_factor_gt 0.0677
_refine_ls_wR_factor_ref 0.0685
_reflns_number_gt 2622
_reflns_number_total 2723
_reflns_threshold_expression I>2\s(I)'
_cod_data_source_file hb6043.cif
_cod_data_source_block I
_cod_original_cell_volume 611.83(15)
_cod_database_code 2203760
_cod_database_fobs_code 2203760

loop_
_symmetry_equiv_pos_as_xyz
'x, y, z'
'-x, -y, -z'

loop_
_atom_site_label
_atom_site_fract_x
_atom_site_fract_y
_atom_site_fract_z
_atom_site_U_iso_or_equiv
_atom_site_adp_type
_atom_site_calc_flag
_atom_site_refinement_flags
_atom_site_occupancy
_atom_site_type_symbol
Co1 0.5000 0.0000 0.5000 0.01498(9) Uani d S 1 Co
O1 1.37816(14) 0.70010(13) -0.02356(12) 0.0233(2) Uani d . 1 O
O2 0.24898(14) -0.02440(14) 0.48337(13) 0.0228(2) Uani d . 1 O
O3 0.63356(15) 0.01926(14) 0.27682(12) 0.0198(2) Uani d . 1 O
O4 0.05322(14) 0.10900(14) 0.28199(12) 0.0233(2) Uani d . 1 O
O5 -0.01709(15) -0.04918(15) 0.18610(14) 0.0300(3) Uani d . 1 O
N1 0.46693(16) 0.26596(15) 0.41390(13) 0.0186(2) Uani d . 1 N
N2 0.92953(17) 0.56468(15) 0.17095(14) 0.0211(3) Uani d . 1 N
N3 1.07651(17) 0.66820(16) 0.09299(15) 0.0232(3) Uani d . 1 N
N4 1.26053(19) 0.44072(16) 0.09350(15) 0.0239(3) Uani d . 1 N
C1 0.3054(2) 0.34020(19) 0.44966(17) 0.0222(3) Uani d . 1 C
H1 0.1993 0.2735 0.5058 0.027 Uiso calc R 1 H
C2 0.2880(2) 0.5093(2) 0.40790(18) 0.0257(3) Uani d . 1 C
H2A 0.1718 0.5578 0.4332 0.031 Uiso calc R 1 H
C3 0.4421(2) 0.60737(19) 0.32872(18) 0.0237(3) Uani d . 1 C
H3A 0.4334 0.7237 0.3014 0.028 Uiso calc R 1 H
C4 0.6097(2) 0.53323(18) 0.28986(16) 0.0189(3) Uani d . 1 C
C5 0.61417(19) 0.36214(18) 0.33367(16) 0.0189(3) Uani d . 1 C
H5 0.7280 0.3111 0.3050 0.023 Uiso calc R 1 H
C6 0.7759(2) 0.63225(18) 0.20950(16) 0.0205(3) Uani d . 1 C
H6 0.7695 0.7479 0.1858 0.025 Uiso calc R 1 H
C7 1.2459(2) 0.60333(18) 0.05166(16) 0.0190(3) Uani d . 1 C
C8 0.09425(19) 0.02792(17) 0.19816(16) 0.0190(3) Uani d . 1 C
C9 0.2913(2) 0.0263(2) 0.10722(19) 0.0276(3) Uani d . 1 C
H9A 0.3089 -0.0512 0.0577 0.041 Uiso calc R 1 H
H9B 0.3652 -0.0084 0.1742 0.041 Uiso calc R 1 H
H9C 0.3282 0.1375 0.0306 0.041 Uiso calc R 1 H
H2B 0.151(3) -0.054(3) 0.560(3) 0.049(6) Uiso d . 1 H
H2C 0.211(3) 0.025(3) 0.416(3) 0.038(6) Uiso d . 1 H
H3B 1.066(3) 0.765(3) 0.086(2) 0.034(5) Uiso d . 1 H
H3C 0.620(3) 0.100(3) 0.210(3) 0.043(6) Uiso d . 1 H
H3D 0.748(3) -0.004(3) 0.256(3) 0.047(6) Uiso d . 1 H
H4A 1.169(3) 0.380(3) 0.148(2) 0.030(5) Uiso d . 1 H
H4B 1.369(3) 0.396(2) 0.069(2) 0.031(5) Uiso d . 1 H

loop_
_atom_site_aniso_label
_atom_site_aniso_U_11
_atom_site_aniso_U_22
_atom_site_aniso_U_33
_atom_site_aniso_U_12
_atom_site_aniso_U_13
_atom_site_aniso_U_23
Co1 0.01197(13) 0.01590(14) 0.01539(14) -0.00217(9) -0.00281(10) -0.00511(10)
O1 0.0187(5) 0.0193(5) 0.0250(5) -0.0033(4) -0.0035(4) -0.0040(4)
O2 0.0150(5) 0.0309(6) 0.0189(5) -0.0044(4) -0.0053(4) -0.0050(5)
O3 0.0171(5) 0.0216(5) 0.0162(5) 0.0001(4) -0.0031(4) -0.0050(4)
O4 0.0204(5) 0.0279(6) 0.0219(5) -0.0041(4) -0.0033(4) -0.0116(4)
O5 0.0181(5) 0.0368(7) 0.0429(7) -0.0002(5) -0.0061(5) -0.0261(6)
N1 0.0172(6) 0.0191(6) 0.0182(6) -0.0014(5) -0.0040(5) -0.0070(5)
N2 0.0212(6) 0.0172(6) 0.0213(6) -0.0046(5) -0.0032(5) -0.0057(5)
N3 0.0196(6) 0.0143(6) 0.0306(7) -0.0038(5) -0.0029(5) -0.0069(5)
N4 0.0200(6) 0.0172(6) 0.0288(7) -0.0023(5) -0.0026(5) -0.0070(5)
C1 0.0162(7) 0.0249(8) 0.0227(7) -0.0021(5) -0.0034(5) -0.0084(6)
C2 0.0196(7) 0.0261(8) 0.0287(8) 0.0052(6) -0.0065(6) -0.0107(6)
C3 0.0249(7) 0.0179(7) 0.0265(8) 0.0033(6) -0.0089(6) -0.0075(6)
C4 0.0205(7) 0.0189(7) 0.0171(6) -0.0007(5) -0.0063(5) -0.0063(5)
C5 0.0168(6) 0.0186(7) 0.0199(7) -0.0007(5) -0.0040(5) -0.0073(5)
C6 0.0235(7) 0.0151(7) 0.0212(7) -0.0020(5) -0.0067(6) -0.0053(5)
C7 0.0214(7) 0.0189(7) 0.0155(6) -0.0017(5) -0.0052(5) -0.0057(5)
C8 0.0172(6) 0.0181(7) 0.0181(7) 0.0001(5) -0.0053(5) -0.0038(5)
C9 0.0196(7) 0.0308(8) 0.0299(8) -0.0013(6) -0.0027(6) -0.0134(7)

loop_
_atom_type_symbol
_atom_type_description
_atom_type_scat_dispersion_real
_atom_type_scat_dispersion_imag
_atom_type_scat_source
C C 0.0033 0.0016 'International Tables Vol C Tables 4.2.6.8 and 6.1.1.4'
H H 0.0000 0.0000 'International Tables Vol C Tables 4.2.6.8 and 6.1.1.4'
Co Co 0.3494 0.9721 'International Tables Vol C Tables 4.2.6.8 and 6.1.1.4'
N N 0.0061 0.0033 'International Tables Vol C Tables 4.2.6.8 and 6.1.1.4'
O O 0.0106 0.0060 'International Tables Vol C Tables 4.2.6.8 and 6.1.1.4'

loop_
_geom_angle_atom_site_label_1
_geom_angle_atom_site_label_2
_geom_angle_atom_site_label_3
_geom_angle_site_symmetry_1
_geom_angle_site_symmetry_3
_geom_angle
_geom_angle_publ_flag
O2 Co1 O2 . 2_656 180.0 yes
O2 Co1 O3 . . 91.17(5) yes
O2 Co1 O3 2_656 . 88.83(5) yes
O2 Co1 O3 . 2_656 88.83(5) ?
O2 Co1 O3 2_656 2_656 91.17(5) yes
O3 Co1 O3 . 2_656 180.0 yes
O2 Co1 N1 . 2_656 90.50(5) yes
O2 Co1 N1 2_656 2_656 89.50(5) ?
O3 Co1 N1 . 2_656 91.34(5) yes
O3 Co1 N1 2_656 2_656 88.66(5) ?
O2 Co1 N1 . . 89.50(5) yes
O2 Co1 N1 2_656 . 90.50(5) yes
O3 Co1 N1 . . 88.66(5) yes
O3 Co1 N1 2_656 . 91.34(5) ?
N1 Co1 N1 2_656 . 180.0 ?
Co1 O2 H2B . . 123.6(16) ?
Co1 O2 H2C . . 128.8(16) ?
H2B O2 H2C . . 102(2) ?
Co1 O3 H3C . . 119.2(17) ?
Co1 O3 H3D . . 115.1(15) ?
H3C O3 H3D . . 108(2) ?
C5 N1 C1 . . 117.75(13) ?
C5 N1 Co1 . . 119.07(10) ?
C1 N1 Co1 . . 122.86(10) ?
C6 N2 N3 . . 116.26(13) ?
N2 N3 C7 . . 119.31(13) ?
N2 N3 H3B . . 119.9(14) ?
C7 N3 H3B . . 119.7(14) ?
C7 N4 H4A . . 120.5(14) ?
C7 N4 H4B . . 119.6(13) ?
H4A N4 H4B . . 119.8(19) ?
N1 C1 C2 . . 122.58(14) ?
N1 C1 H1 . . 118.7 ?
C2 C1 H1 . . 118.7 ?
C1 C2 C3 . . 119.19(14) ?
C1 C2 H2A . . 120.4 ?
C3 C2 H2A . . 120.4 ?
C2 C3 C4 . . 119.04(14) ?
C2 C3 H3A . . 120.5 ?
C4 C3 H3A . . 120.5 ?
C3 C4 C5 . . 117.92(13) ?
C3 C4 C6 . . 120.60(13) ?
C5 C4 C6 . . 121.45(13) ?
N1 C5 C4 . . 123.48(13) ?
N1 C5 H5 . . 118.3 ?
C4 C5 H5 . . 118.3 ?
N2 C6 C4 . . 120.62(13) ?
N2 C6 H6 . . 119.7 ?
C4 C6 H6 . . 119.7 ?
O1 C7 N4 . . 123.54(14) ?
O1 C7 N3 . . 118.51(13) ?
N4 C7 N3 . . 117.95(13) ?
O5 C8 O4 . . 124.59(13) ?
O5 C8 C9 . . 118.56(13) ?
O4 C8 C9 . . 116.85(13) ?
C8 C9 H9A . . 109.5 ?
C8 C9 H9B . . 109.5 ?
H9A C9 H9B . . 109.5 ?
C8 C9 H9C . . 109.5 ?
H9A C9 H9C . . 109.5 ?
H9B C9 H9C . . 109.5 ?

loop_
_geom_bond_atom_site_label_1
_geom_bond_atom_site_label_2
_geom_bond_site_symmetry_2
_geom_bond_distance
_geom_bond_publ_flag
Co1 O2 . 2.0895(11) yes
Co1 O2 2_656 2.0895(11) ?
Co1 O3 . 2.1039(11) yes
Co1 O3 2_656 2.1039(11) ?
Co1 N1 2_656 2.1647(13) ?
Co1 N1 . 2.1647(13) yes
O1 C7 . 1.2504(17) ?
O2 H2B . 0.86(3) ?
O2 H2C . 0.79(2) ?
O3 H3C . 0.79(3) ?
O3 H3D . 0.86(3) ?
O4 C8 . 1.2682(18) ?
O5 C8 . 1.2514(18) ?
N1 C5 . 1.3361(18) ?
N1 C1 . 1.3482(19) ?
N2 C6 . 1.277(2) ?
N2 N3 . 1.3684(17) ?
N3 C7 . 1.3689(19) ?
N3 H3B . 0.83(2) ?
N4 C7 . 1.3251(19) ?
N4 H4A . 0.84(2) ?
N4 H4B . 0.89(2) ?
C1 C2 . 1.381(2) ?
C1 H1 . 0.9500 ?
C2 C3 . 1.385(2) ?
C2 H2A . 0.9500 ?
C3 C4 . 1.389(2) ?
C3 H3A . 0.9500 ?
C4 C5 . 1.393(2) ?
C4 C6 . 1.463(2) ?
C5 H5 . 0.9500 ?
C6 H6 . 0.9500 ?
C8 C9 . 1.506(2) ?
C9 H9A . 0.9800 ?
C9 H9B . 0.9800 ?
C9 H9C . 0.9800 ?

loop_
_geom_hbond_atom_site_label_D
_geom_hbond_atom_site_label_H
_geom_hbond_atom_site_label_A
_geom_hbond_site_symmetry_A
_geom_hbond_distance_DH
_geom_hbond_distance_HA
_geom_hbond_distance_DA
_geom_hbond_angle_DHA
O2 H2C O4 . 0.79(2) 2.02(2) 2.7839(16) 164(2)
O2 H2B O4 2_556 0.86(3) 1.79(3) 2.6524(16) 179(2)
O3 H3D O5 1_655 0.86(3) 1.79(3) 2.6438(16) 171(2)
O3 H3C O1 2_765 0.79(3) 2.00(3) 2.7846(16) 172(2)
N3 H3B O5 1_665 0.83(2) 2.19(2) 2.9462(18) 151.6(19)
N4 H4B O1 2_865 0.89(2) 2.02(2) 2.9075(18) 175.5(18)
N4 H4A O4 1_655 0.84(2) 2.35(2) 3.0893(18) 147.3(18)

loop_
_geom_torsion_atom_site_label_1
_geom_torsion_atom_site_label_2
_geom_torsion_atom_site_label_3
_geom_torsion_atom_site_label_4
_geom_torsion_site_symmetry_1
_geom_torsion
O2 Co1 N1 C5 . -149.69(11)
O2 Co1 N1 C5 2_656 30.31(11)
O3 Co1 N1 C5 . -58.51(11)
O3 Co1 N1 C5 2_656 121.49(11)
O2 Co1 N1 C1 . 36.96(12)
O2 Co1 N1 C1 2_656 -143.04(12)
O3 Co1 N1 C1 . 128.15(12)
O3 Co1 N1 C1 2_656 -51.85(12)
C6 N2 N3 C7 . 178.28(14)
C5 N1 C1 C2 . -0.6(2)
Co1 N1 C1 C2 . 172.80(12)
N1 C1 C2 C3 . -1.3(2)
C1 C2 C3 C4 . 1.7(2)
C2 C3 C4 C5 . -0.3(2)
C2 C3 C4 C6 . -178.48(14)
C1 N1 C5 C4 . 2.2(2)
Co1 N1 C5 C4 . -171.50(11)
C3 C4 C5 N1 . -1.7(2)
C6 C4 C5 N1 . 176.43(13)
N3 N2 C6 C4 . 178.43(13)
C3 C4 C6 N2 . -178.51(14)
C5 C4 C6 N2 . 3.4(2)
N2 N3 C7 O1 . 177.82(13)
N2 N3 C7 N4 . -2.0(2)
